data_4117901
loop_
_publ_author_name
'Martin D. Donakowski'
'Romain Gautier'
'Jeongho Yeon'
'Donald T. Moore'
'Juan C. Nino'
'P. Shiv Halasyamani'
'Kenneth R. Poeppelmeier'

_publ_contact_author_address
;Department of Chemistry
Northwestern University
Evanston, Illinois 60208-3113
USA
;
_publ_contact_author_email krp@northwestern.edu
_publ_contact_author_name 'Poeppelmeier, Kenneth'
_publ_contact_author_phone '(708) 491-3505'
_publ_section_title
;
 The Role of Polar, Lamdba (\L)-Shaped Building Units in
 Noncentrosymmetric Inorganic Structures
;
_journal_name_full 'Journal of the American Chemical Society'
_journal_page_first 7679
_journal_page_last 7689
_journal_paper_doi 10.1021/ja210984k
_journal_volume 134
_journal_year 2012
_chemical_formula_moiety 'H12 O6 Zn, F4 H2 O2 V'
_chemical_formula_sum 'F4 H14 O8 V Zn'
_chemical_formula_weight 334.44
_space_group_IT_number 2
_symmetry_cell_setting triclinic
_symmetry_space_group_name_Hall '-P 1'
_symmetry_space_group_name_H-M 'P -1'
_atom_sites_solution_hydrogens geom
_atom_sites_solution_primary direct
_atom_sites_solution_secondary difmap
_audit_creation_method SHELXL-97
_audit_update_record
;
2011-07-01 # Formatted by publCIF
;
_cell_angle_alpha 88.3500(10)
_cell_angle_beta 88.2160(10)
_cell_angle_gamma 79.9730(10)
_cell_formula_units_Z 4
_cell_length_a 6.4670(2)
_cell_length_b 10.9809(3)
_cell_length_c 13.9850(4)
_cell_measurement_reflns_used 9959
_cell_measurement_temperature 100(2)
_cell_measurement_theta_max 35.64
_cell_measurement_theta_min 4.27
_cell_volume 977.20(5)
_computing_cell_refinement 'Bruker SAINT'
_computing_data_collection 'Bruker APEX2'
_computing_data_reduction 'Bruker SAINT'
_computing_molecular_graphics 'Bruker SHELXTL'
_computing_publication_material 'Bruker SHELXTL'
_computing_structure_refinement 'SHELXL-97 (Sheldrick, 1997)'
_computing_structure_solution 'SHELXS-97 (Sheldrick, 1990)'
_diffrn_ambient_temperature 100(2)
_diffrn_measured_fraction_theta_full 0.999
_diffrn_measured_fraction_theta_max 0.889
_diffrn_measurement_device_type 'Bruker APEX-II CCD'
_diffrn_measurement_method '\f and \w scans'
_diffrn_radiation_monochromator graphite
_diffrn_radiation_source 'fine-focus sealed tube'
_diffrn_radiation_type MoK\a
_diffrn_radiation_wavelength 0.71073
_diffrn_reflns_av_R_equivalents 0.0382
_diffrn_reflns_av_sigmaI/netI 0.0327
_diffrn_reflns_limit_h_max 9
_diffrn_reflns_limit_h_min -10
_diffrn_reflns_limit_k_max 18
_diffrn_reflns_limit_k_min -17
_diffrn_reflns_limit_l_max 22
_diffrn_reflns_limit_l_min -21
_diffrn_reflns_number 39446
_diffrn_reflns_theta_full 25.00
_diffrn_reflns_theta_max 35.93
_diffrn_reflns_theta_min 1.46
_diffrn_standards_number 0
_exptl_absorpt_coefficient_mu 3.494
_exptl_absorpt_correction_T_max 0.756
_exptl_absorpt_correction_T_min 0.516
_exptl_absorpt_correction_type numerical
_exptl_absorpt_process_details 'Face-Index Abs XPREP(Sheldrick)'
_exptl_crystal_colour Green
_exptl_crystal_density_diffrn 2.273
_exptl_crystal_description block
_exptl_crystal_F_000 668
_exptl_crystal_size_max 0.20
_exptl_crystal_size_mid 0.16
_exptl_crystal_size_min 0.08
_refine_diff_density_max 0.448
_refine_diff_density_min -0.886
_refine_diff_density_rms 0.092
_refine_ls_extinction_method none
_refine_ls_goodness_of_fit_ref 0.949
_refine_ls_hydrogen_treatment refall
_refine_ls_matrix_type full
_refine_ls_number_parameters 372
_refine_ls_number_reflns 8196
_refine_ls_number_restraints 0
_refine_ls_restrained_S_all 0.949
_refine_ls_R_factor_all 0.0335
_refine_ls_R_factor_gt 0.0229
_refine_ls_shift/su_max 0.002
_refine_ls_shift/su_mean 0.000
_refine_ls_structure_factor_coef Fsqd
_refine_ls_weighting_details 'calc w=1/[\s^2^(Fo^2^)+(0.0207P)^2^+0.0000P] where P=(Fo^2^+2Fc^2^)/3'
_refine_ls_weighting_scheme calc
_refine_ls_wR_factor_gt 0.0474
_refine_ls_wR_factor_ref 0.0492
_reflns_number_gt 6534
_reflns_number_total 9215
_reflns_threshold_expression >2sigma(I)
_cod_data_source_file ja210984k_si_005.cif
_cod_data_source_block ZnVOF4_H2O_7
_cod_original_cell_volume 977.21(5)
_cod_database_code 4117901

loop_
_symmetry_equiv_pos_as_xyz
'x, y, z'
'-x, -y, -z'

loop_
_atom_site_label
_atom_site_type_symbol
_atom_site_fract_x
_atom_site_fract_y
_atom_site_fract_z
_atom_site_U_iso_or_equiv
_atom_site_adp_type
_atom_site_occupancy
_atom_site_symmetry_multiplicity
_atom_site_calc_flag
_atom_site_refinement_flags
Zn1 Zn 0.0000 0.0000 0.0000 0.00798(4) Uani 1 2 d S
Zn2 Zn 0.0000 0.5000 1.0000 0.00841(4) Uani 1 2 d S
Zn3 Zn 0.0000 0.5000 0.5000 0.00785(4) Uani 1 2 d S
Zn4 Zn 1.0000 1.0000 0.5000 0.00814(4) Uani 1 2 d S
V1 V 0.50457(3) 0.761717(16) 0.736178(13) 0.01006(4) Uani 1 1 d .
V2 V 0.51182(3) 0.265047(16) 0.758172(12) 0.00879(4) Uani 1 1 d .
F1 F 0.55573(10) 0.85299(6) 0.84381(5) 0.01519(13) Uani 1 1 d .
F2 F 0.21137(10) 0.81161(6) 0.75935(5) 0.01391(13) Uani 1 1 d .
F3 F 0.44108(10) 0.63581(6) 0.65404(5) 0.01421(13) Uani 1 1 d .
F4 F 0.78331(10) 0.67232(6) 0.74352(5) 0.01377(13) Uani 1 1 d .
F5 F 0.23056(10) 0.35280(6) 0.74509(5) 0.01385(13) Uani 1 1 d .
F6 F 0.57284(10) 0.30348(6) 0.62486(4) 0.01156(12) Uani 1 1 d .
F7 F 0.75546(10) 0.13727(6) 0.75550(5) 0.01420(13) Uani 1 1 d .
F8 F 0.42121(10) 0.19367(6) 0.87686(4) 0.01149(12) Uani 1 1 d .
H1A H 0.379(3) -0.0904(15) -0.0544(13) 0.041(5) Uiso 1 1 d .
H1B H 0.389(2) -0.1070(14) 0.0418(12) 0.030(4) Uiso 1 1 d .
O1 O 0.31312(13) -0.07302(8) -0.00610(6) 0.01432(16) Uani 1 1 d .
H2A H -0.019(2) 0.1535(13) 0.1360(11) 0.026(4) Uiso 1 1 d .
H2B H 0.177(3) 0.1403(14) 0.1120(11) 0.036(5) Uiso 1 1 d .
O2 O 0.05624(14) 0.13917(7) 0.09216(6) 0.01254(15) Uani 1 1 d .
H3A H 0.147(3) 0.1367(15) -0.1271(11) 0.034(5) Uiso 1 1 d .
H3B H -0.031(2) 0.1248(13) -0.1622(11) 0.027(4) Uiso 1 1 d .
O3 O 0.04269(14) 0.12082(8) -0.11324(6) 0.01350(16) Uani 1 1 d .
H4A H 0.317(2) 0.3275(15) 0.9656(12) 0.031(4) Uiso 1 1 d .
H4B H 0.378(2) 0.3767(13) 1.0446(11) 0.027(4) Uiso 1 1 d .
O4 O 0.28400(13) 0.37909(8) 0.99927(6) 0.01458(16) Uani 1 1 d .
H5A H 0.214(3) 0.6451(15) 1.0774(14) 0.041(5) Uiso 1 1 d .
H5B H 0.090(3) 0.7131(17) 1.0217(13) 0.048(5) Uiso 1 1 d .
O5 O 0.15938(13) 0.64598(7) 1.02436(6) 0.01390(16) Uani 1 1 d .
H6B H -0.046(3) 0.5845(15) 0.8243(12) 0.037(5) Uiso 1 1 d .
O6 O 0.05060(13) 0.53495(8) 0.85505(5) 0.01260(15) Uani 1 1 d .
H7A H 0.178(3) 0.6305(14) 0.6179(12) 0.041(5) Uiso 1 1 d .
H7B H -0.024(3) 0.6422(14) 0.6421(12) 0.032(4) Uiso 1 1 d .
O7 O 0.05466(14) 0.62922(7) 0.59813(6) 0.01259(15) Uani 1 1 d .
H8A H 0.387(3) 0.3924(15) 0.5443(13) 0.039(5) Uiso 1 1 d .
H8B H 0.387(3) 0.4117(15) 0.4468(13) 0.040(5) Uiso 1 1 d .
O8 O 0.31317(13) 0.42741(8) 0.49418(6) 0.01417(16) Uani 1 1 d .
H9A H 0.149(3) 0.6443(14) 0.3792(11) 0.025(4) Uiso 1 1 d .
H9B H -0.023(2) 0.6386(14) 0.3405(11) 0.029(4) Uiso 1 1 d .
O9 O 0.04074(14) 0.63424(7) 0.39349(6) 0.01229(15) Uani 1 1 d .
H10B H 1.059(3) 0.9172(15) 0.6781(11) 0.034(4) Uiso 1 1 d .
O10 O 0.98734(13) 0.97606(8) 0.64456(6) 0.01468(16) Uani 1 1 d .
H11A H 0.898(3) 0.7861(16) 0.4810(12) 0.041(5) Uiso 1 1 d .
O11 O 0.82380(13) 0.85321(7) 0.48684(6) 0.01220(15) Uani 1 1 d .
H12A H 0.636(2) 1.1283(14) 0.4592(12) 0.029(4) Uiso 1 1 d .
H12B H 0.677(3) 1.1697(15) 0.5471(12) 0.038(5) Uiso 1 1 d .
O12 O 0.71542(13) 1.11838(8) 0.50809(6) 0.01407(16) Uani 1 1 d .
H13A H 0.433(3) 0.0472(16) 0.7008(12) 0.037(5) Uiso 1 1 d .
H13B H 0.303(3) 0.1238(14) 0.6410(13) 0.044(5) Uiso 1 1 d .
O13 O 0.36967(13) 0.11560(8) 0.69686(6) 0.01430(16) Uani 1 1 d .
H14A H 0.342(3) 0.6101(15) 0.8623(12) 0.038(5) Uiso 1 1 d .
H14B H 0.505(3) 0.5452(16) 0.8257(12) 0.043(5) Uiso 1 1 d .
O14 O 0.45912(13) 0.61510(7) 0.84867(6) 0.01164(15) Uani 1 1 d .
O15 O 0.61960(12) 0.37271(7) 0.80439(5) 0.01289(15) Uani 1 1 d .
O16 O 0.54039(12) 0.86164(7) 0.64959(5) 0.01233(15) Uani 1 1 d .
H10A H 0.909(3) 1.0248(15) 0.6781(11) 0.034(4) Uiso 1 1 d .
H6A H 0.103(3) 0.4772(15) 0.8217(11) 0.035(4) Uiso 1 1 d .
H11B H 0.757(3) 0.8543(14) 0.5343(12) 0.037(5) Uiso 1 1 d .

loop_
_atom_site_aniso_label
_atom_site_aniso_U_11
_atom_site_aniso_U_22
_atom_site_aniso_U_33
_atom_site_aniso_U_23
_atom_site_aniso_U_13
_atom_site_aniso_U_12
Zn1 0.00705(8) 0.00838(8) 0.00828(8) 0.00038(6) -0.00035(6) -0.00079(6)
Zn2 0.00926(8) 0.00825(8) 0.00720(8) -0.00006(6) -0.00021(6) -0.00008(6)
Zn3 0.00666(8) 0.00849(8) 0.00819(8) 0.00007(6) -0.00042(6) -0.00070(6)
Zn4 0.00800(8) 0.00852(8) 0.00746(8) -0.00079(6) -0.00071(6) -0.00003(6)
V1 0.01036(9) 0.01048(8) 0.00912(9) -0.00070(6) -0.00134(6) -0.00093(6)
V2 0.00878(8) 0.00940(8) 0.00785(8) -0.00032(6) -0.00013(6) -0.00065(6)
F1 0.0141(3) 0.0180(3) 0.0141(3) -0.0062(2) 0.0007(2) -0.0038(3)
F2 0.0102(3) 0.0173(3) 0.0128(3) 0.0015(2) 0.0008(2) 0.0011(2)
F3 0.0121(3) 0.0181(3) 0.0130(3) -0.0064(2) 0.0003(2) -0.0035(2)
F4 0.0101(3) 0.0176(3) 0.0124(3) 0.0010(2) 0.0004(2) 0.0006(2)
F5 0.0113(3) 0.0154(3) 0.0131(3) -0.0018(2) -0.0025(2) 0.0032(2)
F6 0.0122(3) 0.0132(3) 0.0087(3) 0.0006(2) -0.0001(2) -0.0007(2)
F7 0.0125(3) 0.0146(3) 0.0133(3) -0.0021(2) -0.0022(2) 0.0044(2)
F8 0.0122(3) 0.0135(3) 0.0085(3) 0.0007(2) -0.0001(2) -0.0018(2)
O1 0.0085(4) 0.0219(4) 0.0108(4) 0.0009(3) 0.0001(3) 0.0022(3)
O2 0.0106(4) 0.0165(4) 0.0111(4) -0.0047(3) 0.0011(3) -0.0035(3)
O3 0.0107(4) 0.0194(4) 0.0113(4) 0.0051(3) -0.0024(3) -0.0055(3)
O4 0.0135(4) 0.0150(4) 0.0131(4) -0.0051(3) -0.0035(3) 0.0047(3)
O5 0.0151(4) 0.0101(4) 0.0164(4) -0.0015(3) -0.0037(3) -0.0011(3)
O6 0.0145(4) 0.0132(4) 0.0082(3) -0.0003(3) -0.0009(3) 0.0033(3)
O7 0.0100(4) 0.0174(4) 0.0109(4) -0.0052(3) 0.0011(3) -0.0034(3)
O8 0.0085(4) 0.0222(4) 0.0101(4) 0.0012(3) 0.0003(3) 0.0019(3)
O9 0.0102(4) 0.0177(4) 0.0096(4) 0.0038(3) -0.0018(3) -0.0046(3)
O10 0.0174(4) 0.0156(4) 0.0079(3) 0.0001(3) 0.0001(3) 0.0058(3)
O11 0.0115(4) 0.0103(3) 0.0145(4) -0.0008(3) 0.0009(3) -0.0011(3)
O12 0.0120(4) 0.0163(4) 0.0118(4) -0.0044(3) -0.0031(3) 0.0045(3)
O13 0.0164(4) 0.0113(4) 0.0157(4) -0.0026(3) -0.0041(3) -0.0025(3)
O14 0.0100(4) 0.0117(4) 0.0128(4) 0.0010(3) 0.0011(3) -0.0011(3)
O15 0.0151(4) 0.0118(3) 0.0124(4) -0.0014(3) -0.0023(3) -0.0037(3)
O16 0.0107(4) 0.0145(4) 0.0114(4) 0.0038(3) 0.0000(3) -0.0018(3)

loop_
_atom_type_symbol
_atom_type_description
_atom_type_scat_dispersion_real
_atom_type_scat_dispersion_imag
_atom_type_scat_source
O O 0.0106 0.0060 'International Tables Vol C Tables 4.2.6.8 and 6.1.1.4'
H H 0.0000 0.0000 'International Tables Vol C Tables 4.2.6.8 and 6.1.1.4'
F F 0.0171 0.0103 'International Tables Vol C Tables 4.2.6.8 and 6.1.1.4'
V V 0.3005 0.5294 'International Tables Vol C Tables 4.2.6.8 and 6.1.1.4'
Zn Zn 0.2839 1.4301 'International Tables Vol C Tables 4.2.6.8 and 6.1.1.4'

loop_
_geom_angle_atom_site_label_1
_geom_angle_atom_site_label_2
_geom_angle_atom_site_label_3
_geom_angle
_geom_angle_site_symmetry_1
_geom_angle_site_symmetry_3
O1 Zn1 O1 180.0 2 .
O1 Zn1 O3 90.11(3) 2 2
O1 Zn1 O3 89.90(3) . 2
O1 Zn1 O3 89.90(3) 2 .
O1 Zn1 O3 90.10(3) . .
O3 Zn1 O3 180.0 2 .
O1 Zn1 O2 89.15(3) 2 .
O1 Zn1 O2 90.85(3) . .
O3 Zn1 O2 92.83(3) 2 .
O3 Zn1 O2 87.17(3) . .
O1 Zn1 O2 90.85(3) 2 2
O1 Zn1 O2 89.15(3) . 2
O3 Zn1 O2 87.17(3) 2 2
O3 Zn1 O2 92.83(3) . 2
O2 Zn1 O2 180.0 . 2
O4 Zn2 O4 180.0 2_567 .
O4 Zn2 O6 88.40(3) 2_567 2_567
O4 Zn2 O6 91.60(3) . 2_567
O4 Zn2 O6 91.61(3) 2_567 .
O4 Zn2 O6 88.39(3) . .
O6 Zn2 O6 179.999(1) 2_567 .
O4 Zn2 O5 90.55(3) 2_567 .
O4 Zn2 O5 89.45(3) . .
O6 Zn2 O5 93.57(3) 2_567 .
O6 Zn2 O5 86.43(3) . .
O4 Zn2 O5 89.45(3) 2_567 2_567
O4 Zn2 O5 90.55(3) . 2_567
O6 Zn2 O5 86.43(3) 2_567 2_567
O6 Zn2 O5 93.57(3) . 2_567
O5 Zn2 O5 179.999(1) . 2_567
O8 Zn3 O8 180.00(5) . 2_566
O8 Zn3 O7 89.67(3) . 2_566
O8 Zn3 O7 90.33(3) 2_566 2_566
O8 Zn3 O7 90.33(3) . .
O8 Zn3 O7 89.67(3) 2_566 .
O7 Zn3 O7 180.00(5) 2_566 .
O8 Zn3 O9 88.66(3) . 2_566
O8 Zn3 O9 91.34(3) 2_566 2_566
O7 Zn3 O9 86.23(3) 2_566 2_566
O7 Zn3 O9 93.77(3) . 2_566
O8 Zn3 O9 91.34(3) . .
O8 Zn3 O9 88.66(3) 2_566 .
O7 Zn3 O9 93.77(3) 2_566 .
O7 Zn3 O9 86.23(3) . .
O9 Zn3 O9 180.0 2_566 .
O10 Zn4 O10 180.000(1) . 2_776
O10 Zn4 O12 89.15(3) . .
O10 Zn4 O12 90.85(3) 2_776 .
O10 Zn4 O12 90.85(3) . 2_776
O10 Zn4 O12 89.15(3) 2_776 2_776
O12 Zn4 O12 179.999(1) . 2_776
O10 Zn4 O11 89.26(3) . .
O10 Zn4 O11 90.74(3) 2_776 .
O12 Zn4 O11 86.97(3) . .
O12 Zn4 O11 93.03(3) 2_776 .
O10 Zn4 O11 90.74(3) . 2_776
O10 Zn4 O11 89.26(3) 2_776 2_776
O12 Zn4 O11 93.03(3) . 2_776
O12 Zn4 O11 86.97(3) 2_776 2_776
O11 Zn4 O11 180.0 . 2_776
O16 V1 F2 99.29(3) . .
O16 V1 F4 99.34(3) . .
F2 V1 F4 161.34(3) . .
O16 V1 F1 99.77(4) . .
F2 V1 F1 89.08(3) . .
F4 V1 F1 88.87(3) . .
O16 V1 F3 96.07(3) . .
F2 V1 F3 88.46(3) . .
F4 V1 F3 88.47(3) . .
F1 V1 F3 164.16(3) . .
O16 V1 O14 176.53(3) . .
F2 V1 O14 81.96(3) . .
F4 V1 O14 79.37(3) . .
F1 V1 O14 83.46(3) . .
F3 V1 O14 80.71(3) . .
O15 V2 F5 99.83(3) . .
O15 V2 F7 97.84(3) . .
F5 V2 F7 162.33(3) . .
O15 V2 F8 97.50(3) . .
F5 V2 F8 88.20(3) . .
F7 V2 F8 89.09(3) . .
O15 V2 F6 97.01(3) . .
F5 V2 F6 89.82(3) . .
F7 V2 F6 88.44(3) . .
F8 V2 F6 165.48(3) . .
O15 V2 O13 178.83(4) . .
F5 V2 O13 81.19(3) . .
F7 V2 O13 81.14(3) . .
F8 V2 O13 81.91(3) . .
F6 V2 O13 83.57(3) . .
Zn1 O1 H1A 124.3(12) . .
Zn1 O1 H1B 126.2(10) . .
H1A O1 H1B 107.9(15) . .
Zn1 O2 H2A 117.7(11) . .
Zn1 O2 H2B 121.2(11) . .
H2A O2 H2B 105.4(15) . .
Zn1 O3 H3A 122.8(13) . .
Zn1 O3 H3B 120.6(10) . .
H3A O3 H3B 109.2(15) . .
Zn2 O4 H4A 126.3(12) . .
Zn2 O4 H4B 123.2(10) . .
H4A O4 H4B 110.2(15) . .
Zn2 O5 H5A 115.9(11) . .
Zn2 O5 H5B 115.4(13) . .
H5A O5 H5B 102.5(16) . .
Zn2 O6 H6B 118.7(11) . .
Zn2 O6 H6A 118.3(11) . .
H6B O6 H6A 110.5(15) . .
Zn3 O7 H7A 121.4(11) . .
Zn3 O7 H7B 117.9(12) . .
H7A O7 H7B 107.5(15) . .
Zn3 O8 H8A 124.7(11) . .
Zn3 O8 H8B 127.4(12) . .
H8A O8 H8B 106.8(15) . .
Zn3 O9 H9A 119.7(12) . .
Zn3 O9 H9B 121.4(10) . .
H9A O9 H9B 104.1(15) . .
Zn4 O10 H10B 127.0(11) . .
Zn4 O10 H10A 121.2(11) . .
H10B O10 H10A 111.9(15) . .
Zn4 O11 H11A 112.9(12) . .
Zn4 O11 H11B 104.3(12) . .
H11A O11 H11B 110.0(16) . .
Zn4 O12 H12A 119.4(10) . .
Zn4 O12 H12B 127.7(12) . .
H12A O12 H12B 111.5(15) . .
V2 O13 H13A 117.8(12) . .
V2 O13 H13B 123.4(10) . .
H13A O13 H13B 107.8(15) . .
V1 O14 H14A 115.8(12) . .
V1 O14 H14B 108.2(11) . .
H14A O14 H14B 102.3(15) . .

loop_
_geom_bond_atom_site_label_1
_geom_bond_atom_site_label_2
_geom_bond_distance
_geom_bond_site_symmetry_2
Zn1 O1 2.0441(8) 2
Zn1 O1 2.0441(8) .
Zn1 O3 2.0793(8) 2
Zn1 O3 2.0793(8) .
Zn1 O2 2.1131(8) .
Zn1 O2 2.1131(8) 2
Zn2 O4 2.0704(8) 2_567
Zn2 O4 2.0704(8) .
Zn2 O6 2.0788(8) 2_567
Zn2 O6 2.0788(8) .
Zn2 O5 2.0921(8) .
Zn2 O5 2.0921(8) 2_567
Zn3 O8 2.0433(8) .
Zn3 O8 2.0433(8) 2_566
Zn3 O7 2.0829(8) 2_566
Zn3 O7 2.0830(8) .
Zn3 O9 2.1084(8) 2_566
Zn3 O9 2.1084(8) .
Zn4 O10 2.0322(8) .
Zn4 O10 2.0322(8) 2_776
Zn4 O12 2.0620(8) .
Zn4 O12 2.0620(8) 2_776
Zn4 O11 2.1448(8) .
Zn4 O11 2.1448(8) 2_776
V1 O16 1.6488(8) .
V1 F2 1.9001(6) .
V1 F4 1.9008(6) .
V1 F1 1.9008(6) .
V1 F3 1.9282(6) .
V1 O14 2.2680(8) .
V2 O15 1.6310(8) .
V2 F5 1.9159(6) .
V2 F7 1.9189(6) .
V2 F8 1.9332(6) .
V2 F6 1.9433(6) .
V2 O13 2.2201(8) .
O1 H1A 0.797(18) .
O1 H1B 0.877(16) .
O2 H2A 0.772(16) .
O2 H2B 0.839(19) .
O3 H3A 0.745(17) .
O3 H3B 0.843(16) .
O4 H4A 0.745(17) .
O4 H4B 0.887(16) .
O5 H5A 0.83(2) .
O5 H5B 0.795(19) .
O6 H6B 0.868(17) .
O6 H6A 0.815(17) .
O7 H7A 0.86(2) .
O7 H7B 0.785(17) .
O8 H8A 0.900(17) .
O8 H8B 0.809(17) .
O9 H9A 0.747(16) .
O9 H9B 0.857(17) .
O10 H10B 0.864(17) .
O10 H10A 0.816(17) .
O11 H11A 0.811(18) .
O11 H11B 0.779(17) .
O12 H12A 0.862(17) .
O12 H12B 0.798(17) .
O13 H13A 0.791(17) .
O13 H13B 0.900(19) .
O14 H14A 0.789(18) .
O14 H14B 0.843(18) .

loop_
_geom_hbond_atom_site_label_D
_geom_hbond_atom_site_label_H
_geom_hbond_atom_site_label_A
_geom_hbond_distance_DH
_geom_hbond_distance_HA
_geom_hbond_distance_DA
_geom_hbond_angle_DHA
_geom_hbond_site_symmetry_A
O14 H14B O15 0.843(18) 1.937(18) 2.7638(11) 166.5(16) .
O14 H14A O6 0.789(18) 2.188(17) 2.9245(12) 155.5(16) .
O14 H14A O5 0.789(18) 2.531(17) 3.0711(12) 127.0(14) .
O13 H13B O11 0.900(19) 1.980(19) 2.8781(12) 175.2(15) 2_666
O13 H13A O16 0.791(17) 2.170(17) 2.9020(11) 154.1(16) 1_545
O12 H12B F6 0.798(17) 1.870(18) 2.6633(10) 172.4(17) 1_565
O12 H12A O16 0.862(17) 1.918(17) 2.7786(12) 176.1(14) 2_676
O11 H11A O7 0.811(18) 2.451(17) 3.0571(12) 132.4(15) 1_655
O11 H11A O9 0.811(18) 2.155(18) 2.8889(11) 150.6(16) 1_655
O11 H11B O16 0.779(17) 2.098(18) 2.8707(11) 171.7(16) .
O10 H10B F2 0.864(17) 1.788(17) 2.6464(10) 172.0(16) 1_655
O10 H10A F7 0.816(17) 1.809(17) 2.6227(10) 175.3(16) 1_565
O9 H9B F5 0.857(17) 1.813(17) 2.6389(11) 161.5(15) 2_566
O9 H9A F6 0.747(16) 1.981(16) 2.7062(11) 163.9(16) 2_666
O8 H8B F3 0.809(17) 1.800(18) 2.6074(10) 175.2(17) 2_666
O8 H8A F6 0.900(17) 1.809(17) 2.6952(10) 167.4(16) .
O7 H7B F4 0.785(17) 1.858(17) 2.6423(10) 178.1(17) 1_455
O7 H7A F3 0.86(2) 1.80(2) 2.6551(11) 177.3(16) .
O6 H6A F5 0.815(17) 1.827(17) 2.6410(10) 176.8(16) .
O6 H6B F4 0.868(17) 1.753(17) 2.6116(10) 169.6(16) 1_455
O5 H5B O3 0.795(19) 2.285(18) 2.9541(11) 142.3(17) 2_566
O5 H5B O2 0.795(19) 2.338(19) 2.9900(12) 139.9(17) 2_566
O5 H5A O15 0.83(2) 1.99(2) 2.8113(12) 171.5(16) 2_667
O4 H4B O14 0.887(16) 1.868(17) 2.7478(12) 171.1(14) 2_667
O4 H4A F8 0.745(17) 1.965(17) 2.7094(10) 176.8(17) .
O3 H3B F7 0.843(16) 1.809(17) 2.6323(11) 165.3(15) 1_454
O3 H3A F8 0.745(17) 1.983(18) 2.7029(11) 162.6(17) 1_554
O2 H2B F1 0.839(19) 1.868(19) 2.7066(11) 178.7(16) 2_666
O2 H2A F2 0.772(16) 1.896(16) 2.6674(10) 177.7(16) 2_566
O1 H1B F8 0.877(16) 1.824(17) 2.6901(11) 168.8(15) 2_656
O1 H1A F1 0.797(18) 1.850(18) 2.6414(10) 171.9(17) 1_544
